data_4029940
loop_
_publ_author_name
'Bergman, Jan'
'Arew\%ang, Carl-Johan'
'Svensson, Per H.'

_publ_section_title
;
 Oxidative ring expansion of spirocyclic oxindole derivatives.
;
_journal_issue 19
_journal_name_full 'The Journal of organic chemistry'
_journal_page_first 9065
_journal_page_last 9073
_journal_paper_doi 10.1021/jo501269f
_journal_volume 79
_journal_year 2014
_chemical_formula_moiety 'C15 H10 N4 O2'
_chemical_formula_sum 'C15 H10 N4 O2'
_chemical_formula_weight 278.27
_chemical_name_systematic
; 
 13-Hydroxyimino-6H-quinoazolino[3,4-a]quinazoline-6 (7H)-one 
;
_space_group_crystal_system triclinic
_space_group_IT_number 2
_space_group_name_Hall '-P 1'
_space_group_name_H-M_alt 'P -1'
_atom_sites_solution_hydrogens geom
_atom_sites_solution_primary direct
_atom_sites_solution_secondary difmap
_audit_creation_method SHELXL-97
_cell_angle_alpha 111.2300(10)
_cell_angle_beta 90.1900(10)
_cell_angle_gamma 98.070(2)
_cell_formula_units_Z 8
_cell_length_a 8.1501(4)
_cell_length_b 17.7300(8)
_cell_length_c 17.8702(9)
_cell_measurement_temperature 100(2)
_cell_volume 2379.1(2)
_computing_structure_refinement 'SHELXL-97 (Sheldrick, 2008)'
_computing_structure_solution 'SHELXS-97 (Sheldrick, 2008)'
_diffrn_ambient_temperature 100(2)
_diffrn_measured_fraction_theta_full 0.962
_diffrn_measured_fraction_theta_max 0.962
_diffrn_radiation_monochromator 'Si filter'
_diffrn_radiation_type synchrotron
_diffrn_radiation_wavelength 0.700
_diffrn_reflns_av_R_equivalents 0.0459
_diffrn_reflns_av_sigmaI/netI 0.0285
_diffrn_reflns_limit_h_max 10
_diffrn_reflns_limit_h_min -10
_diffrn_reflns_limit_k_max 23
_diffrn_reflns_limit_k_min -23
_diffrn_reflns_limit_l_max 23
_diffrn_reflns_limit_l_min -23
_diffrn_reflns_number 70611
_diffrn_reflns_theta_full 27.50
_diffrn_reflns_theta_max 27.50
_diffrn_reflns_theta_min 1.21
_exptl_absorpt_coefficient_mu 0.108
_exptl_absorpt_correction_type none
_exptl_crystal_density_diffrn 1.554
_exptl_crystal_density_method 'not measured'
_exptl_crystal_description needle
_exptl_crystal_F_000 1152
_exptl_crystal_size_max 0.11
_exptl_crystal_size_mid 0.02
_exptl_crystal_size_min 0.01
_refine_diff_density_max 0.573
_refine_diff_density_min -0.587
_refine_diff_density_rms 0.102
_refine_ls_extinction_coef 0.0165(17)
_refine_ls_extinction_expression Fc^*^=kFc[1+0.001xFc^2^\l^3^/sin(2\q)]^-1/4^
_refine_ls_extinction_method SHELXL
_refine_ls_goodness_of_fit_ref 1.002
_refine_ls_hydrogen_treatment constr
_refine_ls_matrix_type full
_refine_ls_number_parameters 758
_refine_ls_number_reflns 11004
_refine_ls_number_restraints 0
_refine_ls_restrained_S_all 1.002
_refine_ls_R_factor_all 0.0706
_refine_ls_R_factor_gt 0.0687
_refine_ls_shift/su_max 0.000
_refine_ls_shift/su_mean 0.000
_refine_ls_structure_factor_coef Fsqd
_refine_ls_weighting_details 'calc w=1/[\s^2^(Fo^2^)+(0.1264P)^2^+3.9378P] where P=(Fo^2^+2Fc^2^)/3'
_refine_ls_weighting_scheme calc
_refine_ls_wR_factor_gt 0.2169
_refine_ls_wR_factor_ref 0.2181
_reflns_number_gt 10367
_reflns_number_total 11004
_reflns_threshold_expression >2sigma(I)
_cod_data_source_file jo501269f_si_003.cif
_cod_data_source_block Jasinioxim
_cod_depositor_comments
;
 Updating space group information.

 Antanas Vaitkus,
 2018-06-07

 Adding full bibliography for 4029939--4029940.cif.
;
_cod_original_cell_volume 2379.0(2)
_cod_original_sg_symbol_H-M P-1
_cod_database_code 4029940

loop_
_space_group_symop_id
_space_group_symop_operation_xyz
1 x,y,z
2 -x,-y,-z

loop_
_atom_site_label
_atom_site_type_symbol
_atom_site_fract_x
_atom_site_fract_y
_atom_site_fract_z
_atom_site_U_iso_or_equiv
_atom_site_adp_type
_atom_site_occupancy
_atom_site_symmetry_multiplicity
_atom_site_calc_flag
_atom_site_refinement_flags
O3 O 0.8562(2) 0.35788(10) 0.86236(9) 0.0233(3) Uani 1 1 d .
H62 H 0.8240 0.3686 0.8246 0.028 Uiso 1 1 d R
O4 O 0.9241(3) 0.15290(12) 0.44279(10) 0.0424(6) Uani 1 1 d .
N5 N 0.9265(2) 0.28705(11) 0.82032(10) 0.0183(4) Uani 1 1 d .
N8 N 0.8379(2) 0.27387(11) 0.47101(9) 0.0159(3) Uani 1 1 d .
H66 H 0.8395 0.2673 0.4209 0.019 Uiso 1 1 calc R
N7 N 0.9099(2) 0.23285(10) 0.57746(9) 0.0121(3) Uani 1 1 d .
N6 N 0.8522(2) 0.31645(10) 0.71004(9) 0.0130(3) Uani 1 1 d .
C24 C 0.7784(2) 0.35541(11) 0.60331(11) 0.0127(4) Uani 1 1 d .
C20 C 0.9961(2) 0.19899(12) 0.69141(11) 0.0134(4) Uani 1 1 d .
C21 C 0.9898(2) 0.18089(11) 0.60780(11) 0.0130(4) Uani 1 1 d .
C22 C 0.9231(2) 0.26872(12) 0.74318(11) 0.0138(4) Uani 1 1 d .
C23 C 0.8492(2) 0.29989(11) 0.63308(11) 0.0120(3) Uani 1 1 d .
C29 C 0.6582(3) 0.47851(12) 0.62752(13) 0.0183(4) Uani 1 1 d .
H29 H 0.6155 0.5235 0.6623 0.022 Uiso 1 1 calc R
C27 C 0.7234(3) 0.39829(13) 0.49216(12) 0.0182(4) Uani 1 1 d .
H27 H 0.7254 0.3899 0.4377 0.022 Uiso 1 1 calc R
C16 C 1.0640(3) 0.11504(12) 0.55853(12) 0.0174(4) Uani 1 1 d .
H16 H 1.0626 0.1026 0.5033 0.021 Uiso 1 1 calc R
C19 C 1.0754(3) 0.15138(12) 0.72388(12) 0.0166(4) Uani 1 1 d .
H19 H 1.0801 0.1641 0.7792 0.020 Uiso 1 1 calc R
C30 C 0.7156(3) 0.42377(12) 0.65628(11) 0.0156(4) Uani 1 1 d .
H30 H 0.7126 0.4322 0.7107 0.019 Uiso 1 1 calc R
C18 C 1.1463(3) 0.08602(13) 0.67474(13) 0.0188(4) Uani 1 1 d .
H18 H 1.1977 0.0543 0.6964 0.023 Uiso 1 1 calc R
C25 C 0.7799(2) 0.34266(12) 0.52185(11) 0.0144(4) Uani 1 1 d .
C17 C 1.1399(3) 0.06831(13) 0.59210(13) 0.0194(4) Uani 1 1 d .
H17 H 1.1874 0.0243 0.5587 0.023 Uiso 1 1 calc R
C28 C 0.6650(3) 0.46565(13) 0.54559(13) 0.0200(4) Uani 1 1 d .
H28 H 0.6292 0.5034 0.5268 0.024 Uiso 1 1 calc R
C26 C 0.8927(3) 0.21555(13) 0.49268(12) 0.0202(4) Uani 1 1 d .
O1 O 0.7098(2) 0.86329(9) 1.12146(8) 0.0212(3) Uani 1 1 d .
H61 H 0.7449 0.8831 1.0880 0.025 Uiso 1 1 d R
O2 O 0.4865(2) 0.64725(9) 0.70524(9) 0.0241(4) Uani 1 1 d .
N1 N 0.5960(2) 0.79171(11) 1.08154(10) 0.0166(3) Uani 1 1 d .
N2 N 0.6644(2) 0.82336(10) 0.96939(9) 0.0137(3) Uani 1 1 d .
N3 N 0.5547(2) 0.73314(10) 0.83838(9) 0.0116(3) Uani 1 1 d .
N4 N 0.6629(2) 0.76228(10) 0.72729(9) 0.0144(3) Uani 1 1 d .
H65 H 0.6676 0.7492 0.6762 0.017 Uiso 1 1 calc R
C8 C 0.6541(2) 0.80326(11) 0.89196(11) 0.0125(4) Uani 1 1 d .
C7 C 0.5761(2) 0.77403(12) 1.00475(11) 0.0134(4) Uani 1 1 d .
C5 C 0.4588(2) 0.70318(12) 0.95528(11) 0.0134(4) Uani 1 1 d .
C6 C 0.4461(2) 0.68330(11) 0.87175(11) 0.0122(4) Uani 1 1 d .
C9 C 0.7544(2) 0.85704(11) 0.85866(11) 0.0129(4) Uani 1 1 d .
C4 C 0.3560(3) 0.65690(12) 0.99081(12) 0.0164(4) Uani 1 1 d .
H4 H 0.3660 0.6703 1.0462 0.020 Uiso 1 1 calc R
C10 C 0.7581(2) 0.83451(12) 0.77559(11) 0.0134(4) Uani 1 1 d .
C11 C 0.5629(3) 0.71016(12) 0.75305(11) 0.0144(4) Uani 1 1 d .
C13 C 0.9490(3) 0.95619(13) 0.79206(13) 0.0189(4) Uani 1 1 d .
H13 H 1.0157 0.9891 0.7703 0.023 Uiso 1 1 calc R
C3 C 0.2400(3) 0.59161(12) 0.94463(12) 0.0176(4) Uani 1 1 d .
H3 H 0.1723 0.5608 0.9683 0.021 Uiso 1 1 calc R
C12 C 0.8582(3) 0.88339(13) 0.74155(12) 0.0168(4) Uani 1 1 d .
H12 H 0.8633 0.8671 0.6861 0.020 Uiso 1 1 calc R
C1 C 0.3266(3) 0.61752(12) 0.82510(11) 0.0161(4) Uani 1 1 d .
H1 H 0.3147 0.6040 0.7698 0.019 Uiso 1 1 calc R
C15 C 0.8470(3) 0.93156(12) 0.90879(12) 0.0171(4) Uani 1 1 d .
H15 H 0.8443 0.9476 0.9644 0.020 Uiso 1 1 calc R
C14 C 0.9417(3) 0.98091(13) 0.87566(13) 0.0193(4) Uani 1 1 d .
H14 H 1.0009 1.0308 0.9089 0.023 Uiso 1 1 calc R
C2 C 0.2264(3) 0.57287(12) 0.86200(12) 0.0179(4) Uani 1 1 d .
H2 H 0.1481 0.5293 0.8306 0.021 Uiso 1 1 calc R
O7 O 0.5132(2) 0.84293(9) 0.61826(8) 0.0195(3) Uani 1 1 d .
H64 H 0.4769 0.8607 0.5744 0.023 Uiso 1 1 d R
O8 O 0.6018(2) 0.64707(10) 0.19914(9) 0.0245(4) Uani 1 1 d .
N13 N 0.5918(2) 0.77511(10) 0.57589(10) 0.0163(3) Uani 1 1 d .
N14 N 0.5253(2) 0.80869(10) 0.46685(9) 0.0129(3) Uani 1 1 d .
N15 N 0.5866(2) 0.72654(9) 0.33423(9) 0.0115(3) Uani 1 1 d .
N16 N 0.5098(2) 0.76695(10) 0.22775(9) 0.0138(3) Uani 1 1 d .
H16A H 0.5077 0.7597 0.1775 0.017 Uiso 1 1 calc R
C54 C 0.4554(2) 0.84951(11) 0.36078(11) 0.0114(3) Uani 1 1 d .
C53 C 0.5248(2) 0.79324(11) 0.39013(11) 0.0111(3) Uani 1 1 d .
C51 C 0.6724(2) 0.69190(11) 0.44744(11) 0.0131(4) Uani 1 1 d .
C52 C 0.5948(2) 0.75993(11) 0.49920(11) 0.0130(4) Uani 1 1 d .
C59 C 0.3392(3) 0.97353(12) 0.38509(12) 0.0162(4) Uani 1 1 d .
H59 H 0.3018 1.0200 0.4204 0.019 Uiso 1 1 calc R
C57 C 0.3922(3) 0.89041(12) 0.24897(11) 0.0162(4) Uani 1 1 d .
H68 H 0.3888 0.8805 0.1942 0.019 Uiso 1 1 calc R
C55 C 0.4534(2) 0.83596(11) 0.27897(11) 0.0122(4) Uani 1 1 d .
C49 C 0.8267(3) 0.58054(12) 0.43084(12) 0.0174(4) Uani 1 1 d .
H49 H 0.8785 0.5489 0.4525 0.021 Uiso 1 1 calc R
C46 C 0.6682(2) 0.67494(11) 0.36420(11) 0.0122(4) Uani 1 1 d .
C58 C 0.3374(3) 0.95894(12) 0.30258(12) 0.0176(4) Uani 1 1 d .
H58 H 0.2987 0.9960 0.2836 0.021 Uiso 1 1 calc R
C47 C 0.7460(3) 0.61031(12) 0.31493(11) 0.0156(4) Uani 1 1 d .
H47 H 0.7459 0.5984 0.2598 0.019 Uiso 1 1 calc R
C56 C 0.5683(3) 0.70930(12) 0.24930(11) 0.0140(4) Uani 1 1 d .
C50 C 0.7518(3) 0.64464(12) 0.47986(12) 0.0164(4) Uani 1 1 d .
H50 H 0.7543 0.6565 0.5350 0.020 Uiso 1 1 calc R
C60 C 0.3963(2) 0.91916(11) 0.41402(11) 0.0139(4) Uani 1 1 d .
H60 H 0.3957 0.9285 0.4687 0.017 Uiso 1 1 calc R
C48 C 0.8232(3) 0.56410(12) 0.34860(12) 0.0171(4) Uani 1 1 d .
H48 H 0.8738 0.5211 0.3153 0.020 Uiso 1 1 calc R
O5 O 1.0374(2) 0.36596(10) 0.36243(9) 0.0247(4) Uani 1 1 d .
H63 H 1.0980 0.3746 0.3203 0.030 Uiso 1 1 d R
O6 O 0.7863(2) 0.16073(9) -0.05154(9) 0.0232(3) Uani 1 1 d .
N9 N 0.9244(2) 0.29407(11) 0.32212(10) 0.0188(4) Uani 1 1 d .
N10 N 1.0265(2) 0.31337(10) 0.20838(9) 0.0130(3) Uani 1 1 d .
N11 N 0.9107(2) 0.22573(10) 0.07771(9) 0.0120(3) Uani 1 1 d .
N12 N 0.9993(2) 0.26207(11) -0.03251(10) 0.0163(3) Uani 1 1 d .
H12A H 0.9987 0.2508 -0.0836 0.020 Uiso 1 1 calc R
C39 C 1.1221(2) 0.34533(12) 0.09764(11) 0.0133(4) Uani 1 1 d .
C37 C 0.9222(2) 0.27009(12) 0.24443(11) 0.0136(4) Uani 1 1 d .
C36 C 0.8100(2) 0.17282(11) 0.11065(11) 0.0125(4) Uani 1 1 d .
C38 C 1.0169(2) 0.29308(11) 0.13080(11) 0.0119(3) Uani 1 1 d .
C42 C 1.2033(3) 0.38014(14) -0.01795(13) 0.0207(4) Uani 1 1 d .
H67 H 1.1957 0.3687 -0.0730 0.025 Uiso 1 1 calc R
C34 C 0.7144(3) 0.14770(13) 0.22951(12) 0.0183(4) Uani 1 1 d .
H34 H 0.7143 0.1645 0.2852 0.022 Uiso 1 1 calc R
C35 C 0.8122(2) 0.19631(12) 0.19455(11) 0.0137(4) Uani 1 1 d .
C43 C 1.3071(3) 0.44788(14) 0.03246(14) 0.0223(4) Uani 1 1 d .
H43 H 1.3678 0.4829 0.0110 0.027 Uiso 1 1 calc R
C41 C 0.8917(3) 0.21250(12) -0.00629(11) 0.0151(4) Uani 1 1 d .
C40 C 1.1094(3) 0.32869(12) 0.01528(12) 0.0149(4) Uani 1 1 d .
C31 C 0.7146(3) 0.09791(12) 0.06299(12) 0.0180(4) Uani 1 1 d .
H31 H 0.7137 0.0804 0.0072 0.022 Uiso 1 1 calc R
C33 C 0.6184(3) 0.07526(14) 0.18217(14) 0.0219(4) Uani 1 1 d .
H33 H 0.5522 0.0437 0.2055 0.026 Uiso 1 1 calc R
C45 C 1.2315(3) 0.41397(12) 0.14744(12) 0.0167(4) Uani 1 1 d .
H45 H 1.2422 0.4249 0.2023 0.020 Uiso 1 1 calc R
C44 C 1.3231(3) 0.46526(13) 0.11537(14) 0.0205(4) Uani 1 1 d .
H44 H 1.3948 0.5109 0.1484 0.025 Uiso 1 1 calc R
C32 C 0.6220(3) 0.05024(13) 0.09895(13) 0.0211(4) Uani 1 1 d .
H32 H 0.5610 0.0004 0.0668 0.025 Uiso 1 1 calc R

loop_
_atom_site_aniso_label
_atom_site_aniso_U_11
_atom_site_aniso_U_22
_atom_site_aniso_U_33
_atom_site_aniso_U_23
_atom_site_aniso_U_13
_atom_site_aniso_U_12
O3 0.0366(9) 0.0289(8) 0.0083(6) 0.0080(6) 0.0042(6) 0.0136(7)
O4 0.0867(17) 0.0351(10) 0.0082(7) 0.0027(7) 0.0013(8) 0.0326(10)
N5 0.0258(10) 0.0236(8) 0.0085(7) 0.0081(6) 0.0018(6) 0.0073(7)
N8 0.0232(9) 0.0212(8) 0.0054(7) 0.0080(6) 0.0000(6) 0.0016(6)
N7 0.0167(8) 0.0158(7) 0.0051(7) 0.0058(6) -0.0004(5) 0.0006(6)
N6 0.0163(8) 0.0165(7) 0.0076(7) 0.0064(6) -0.0002(6) 0.0013(6)
C24 0.0136(9) 0.0153(8) 0.0103(8) 0.0071(7) -0.0008(6) -0.0014(6)
C20 0.0144(9) 0.0169(9) 0.0104(8) 0.0079(7) 0.0001(6) -0.0006(7)
C21 0.0138(9) 0.0152(8) 0.0111(8) 0.0073(7) -0.0007(6) -0.0008(6)
C22 0.0157(9) 0.0186(9) 0.0095(8) 0.0086(7) -0.0006(6) 0.0006(7)
C23 0.0124(9) 0.0153(8) 0.0085(8) 0.0059(6) -0.0001(6) -0.0013(6)
C29 0.0185(10) 0.0165(9) 0.0204(10) 0.0079(7) -0.0019(7) 0.0013(7)
C27 0.0185(10) 0.0250(10) 0.0156(9) 0.0144(8) -0.0027(7) -0.0009(7)
C16 0.0192(10) 0.0195(9) 0.0133(9) 0.0060(7) 0.0014(7) 0.0021(7)
C19 0.0186(10) 0.0217(9) 0.0141(9) 0.0123(7) -0.0003(7) 0.0023(7)
C30 0.0188(10) 0.0169(9) 0.0115(8) 0.0062(7) -0.0017(7) 0.0009(7)
C18 0.0169(10) 0.0210(9) 0.0237(10) 0.0142(8) 0.0013(7) 0.0029(7)
C25 0.0155(9) 0.0172(9) 0.0114(8) 0.0082(7) -0.0011(7) -0.0024(7)
C17 0.0192(10) 0.0192(9) 0.0206(10) 0.0073(8) 0.0037(8) 0.0054(7)
C28 0.0199(11) 0.0203(9) 0.0250(10) 0.0154(8) -0.0047(8) 0.0005(7)
C26 0.0320(12) 0.0217(10) 0.0077(8) 0.0059(7) -0.0009(7) 0.0052(8)
O1 0.0278(9) 0.0248(8) 0.0099(6) 0.0076(6) -0.0013(6) -0.0027(6)
O2 0.0386(10) 0.0212(7) 0.0088(6) 0.0038(5) 0.0018(6) -0.0034(6)
N1 0.0204(9) 0.0215(8) 0.0093(7) 0.0073(6) 0.0015(6) 0.0024(6)
N2 0.0177(8) 0.0174(8) 0.0077(7) 0.0064(6) 0.0016(6) 0.0035(6)
N3 0.0159(8) 0.0154(7) 0.0052(7) 0.0050(6) 0.0013(5) 0.0041(6)
N4 0.0215(9) 0.0189(8) 0.0049(7) 0.0060(6) 0.0018(6) 0.0051(6)
C8 0.0142(9) 0.0154(8) 0.0091(8) 0.0048(7) 0.0014(6) 0.0052(7)
C7 0.0167(9) 0.0179(9) 0.0090(8) 0.0075(7) 0.0033(6) 0.0068(7)
C5 0.0173(10) 0.0168(8) 0.0097(8) 0.0077(7) 0.0025(7) 0.0065(7)
C6 0.0141(9) 0.0150(8) 0.0110(8) 0.0077(7) 0.0031(6) 0.0050(7)
C9 0.0158(9) 0.0161(8) 0.0099(8) 0.0073(7) 0.0012(6) 0.0054(7)
C4 0.0209(10) 0.0209(9) 0.0116(8) 0.0097(7) 0.0038(7) 0.0064(7)
C10 0.0161(9) 0.0165(8) 0.0112(8) 0.0079(7) 0.0014(6) 0.0061(7)
C11 0.0208(10) 0.0158(8) 0.0082(8) 0.0053(7) 0.0020(7) 0.0056(7)
C13 0.0190(10) 0.0235(10) 0.0203(10) 0.0151(8) 0.0031(7) 0.0033(8)
C3 0.0196(10) 0.0189(9) 0.0195(9) 0.0119(7) 0.0062(7) 0.0064(7)
C12 0.0195(10) 0.0246(10) 0.0118(8) 0.0124(7) 0.0026(7) 0.0054(8)
C1 0.0194(10) 0.0184(9) 0.0113(8) 0.0056(7) 0.0015(7) 0.0046(7)
C15 0.0195(10) 0.0197(9) 0.0124(8) 0.0062(7) 0.0005(7) 0.0030(7)
C14 0.0218(11) 0.0186(9) 0.0178(9) 0.0082(7) -0.0018(7) 0.0000(7)
C2 0.0189(10) 0.0164(9) 0.0174(9) 0.0054(7) 0.0029(7) 0.0022(7)
O7 0.0302(9) 0.0220(7) 0.0073(6) 0.0057(5) 0.0032(5) 0.0065(6)
O8 0.0443(10) 0.0225(7) 0.0080(6) 0.0042(6) 0.0012(6) 0.0131(7)
N13 0.0231(9) 0.0182(8) 0.0085(7) 0.0061(6) -0.0001(6) 0.0024(6)
N14 0.0165(8) 0.0153(7) 0.0073(7) 0.0054(6) 0.0004(6) 0.0005(6)
N15 0.0160(8) 0.0140(7) 0.0058(7) 0.0055(6) 0.0003(5) 0.0012(6)
N16 0.0199(9) 0.0175(8) 0.0049(6) 0.0052(6) 0.0001(6) 0.0023(6)
C54 0.0127(9) 0.0137(8) 0.0084(8) 0.0055(6) 0.0003(6) 0.0000(6)
C53 0.0126(9) 0.0137(8) 0.0073(8) 0.0052(6) 0.0002(6) -0.0008(6)
C51 0.0152(9) 0.0151(8) 0.0093(8) 0.0064(7) -0.0009(6) -0.0020(7)
C52 0.0151(9) 0.0158(8) 0.0087(8) 0.0069(7) -0.0011(6) -0.0020(7)
C59 0.0180(10) 0.0156(9) 0.0158(9) 0.0062(7) 0.0024(7) 0.0037(7)
C57 0.0193(10) 0.0214(9) 0.0109(8) 0.0095(7) -0.0005(7) 0.0031(7)
C55 0.0134(9) 0.0148(8) 0.0092(8) 0.0064(6) -0.0002(6) -0.0005(6)
C49 0.0164(10) 0.0182(9) 0.0209(10) 0.0117(8) -0.0022(7) 0.0011(7)
C46 0.0124(9) 0.0140(8) 0.0111(8) 0.0069(6) -0.0012(6) -0.0011(6)
C58 0.0197(10) 0.0194(9) 0.0184(9) 0.0122(8) 0.0011(7) 0.0036(7)
C47 0.0178(10) 0.0172(9) 0.0116(8) 0.0049(7) -0.0011(7) 0.0026(7)
C56 0.0191(10) 0.0159(8) 0.0073(8) 0.0053(6) 0.0000(6) 0.0011(7)
C50 0.0194(10) 0.0195(9) 0.0128(8) 0.0099(7) -0.0024(7) -0.0001(7)
C60 0.0172(9) 0.0154(8) 0.0096(8) 0.0054(7) 0.0009(6) 0.0014(7)
C48 0.0164(10) 0.0159(9) 0.0185(9) 0.0057(7) -0.0007(7) 0.0032(7)
O5 0.0341(9) 0.0269(8) 0.0085(6) 0.0052(6) -0.0016(6) -0.0063(7)
O6 0.0370(9) 0.0206(7) 0.0103(6) 0.0052(5) -0.0061(6) -0.0002(6)
N9 0.0255(10) 0.0215(8) 0.0090(7) 0.0065(6) 0.0007(6) -0.0005(7)
N10 0.0161(8) 0.0169(7) 0.0078(7) 0.0067(6) 0.0010(6) 0.0024(6)
N11 0.0159(8) 0.0160(7) 0.0056(7) 0.0053(6) 0.0008(6) 0.0037(6)
N12 0.0218(9) 0.0241(8) 0.0066(7) 0.0085(6) 0.0031(6) 0.0074(7)
C39 0.0152(9) 0.0171(9) 0.0115(8) 0.0088(7) 0.0033(7) 0.0055(7)
C37 0.0172(9) 0.0181(9) 0.0084(8) 0.0075(7) 0.0021(6) 0.0054(7)
C36 0.0134(9) 0.0155(8) 0.0118(8) 0.0078(7) 0.0013(6) 0.0044(7)
C38 0.0141(9) 0.0142(8) 0.0094(8) 0.0056(6) 0.0017(6) 0.0052(7)
C42 0.0192(10) 0.0355(11) 0.0184(9) 0.0209(9) 0.0073(8) 0.0095(8)
C34 0.0196(10) 0.0254(10) 0.0137(9) 0.0115(8) 0.0033(7) 0.0033(8)
C35 0.0153(9) 0.0175(9) 0.0113(8) 0.0077(7) 0.0017(7) 0.0056(7)
C43 0.0171(10) 0.0314(11) 0.0304(11) 0.0242(9) 0.0072(8) 0.0068(8)
C41 0.0240(10) 0.0167(9) 0.0070(8) 0.0051(7) 0.0010(7) 0.0083(7)
C40 0.0163(10) 0.0211(9) 0.0133(9) 0.0112(7) 0.0039(7) 0.0089(7)
C31 0.0191(10) 0.0205(9) 0.0134(9) 0.0059(7) -0.0017(7) 0.0010(7)
C33 0.0200(11) 0.0253(10) 0.0248(11) 0.0156(9) 0.0025(8) 0.0000(8)
C45 0.0185(10) 0.0188(9) 0.0150(9) 0.0083(7) 0.0029(7) 0.0042(7)
C44 0.0185(10) 0.0207(10) 0.0263(11) 0.0130(8) 0.0033(8) 0.0038(7)
C32 0.0190(11) 0.0208(10) 0.0225(10) 0.0088(8) -0.0029(8) -0.0026(7)

loop_
_atom_type_symbol
_atom_type_description
_atom_type_scat_dispersion_real
_atom_type_scat_dispersion_imag
_atom_type_scat_source
C C 0.0033 0.0016 'International Tables Vol C Tables 4.2.6.8 and 6.1.1.4'
N N 0.0061 0.0033 'International Tables Vol C Tables 4.2.6.8 and 6.1.1.4'
O O 0.0106 0.0060 'International Tables Vol C Tables 4.2.6.8 and 6.1.1.4'
H H 0.0000 0.0000 'International Tables Vol C Tables 4.2.6.8 and 6.1.1.4'

loop_
_geom_angle_atom_site_label_1
_geom_angle_atom_site_label_2
_geom_angle_atom_site_label_3
_geom_angle
N5 O3 H62 99.9
C22 N5 O3 113.74(16)
C26 N8 C25 125.97(16)
C26 N8 H66 117.0
C25 N8 H66 117.0
C23 N7 C26 121.12(16)
C23 N7 C21 118.11(15)
C26 N7 C21 120.77(16)
C23 N6 C22 120.80(17)
C25 C24 C30 119.51(17)
C25 C24 C23 119.53(17)
C30 C24 C23 120.90(16)
C19 C20 C21 120.11(18)
C19 C20 C22 120.96(17)
C21 C20 C22 118.91(17)
C16 C21 C20 118.65(17)
C16 C21 N7 123.32(16)
C20 C21 N7 118.02(17)
N5 C22 N6 119.70(18)
N5 C22 C20 120.55(17)
N6 C22 C20 119.74(16)
N6 C23 N7 124.34(17)
N6 C23 C24 117.33(17)
N7 C23 C24 118.33(16)
C30 C29 C28 119.49(19)
C30 C29 H29 120.3
C28 C29 H29 120.3
C28 C27 C25 118.46(18)
C28 C27 H27 120.8
C25 C27 H27 120.8
C17 C16 C21 120.08(18)
C17 C16 H16 120.0
C21 C16 H16 120.0
C18 C19 C20 120.79(18)
C18 C19 H19 119.6
C20 C19 H19 119.6
C29 C30 C24 120.03(18)
C29 C30 H30 120.0
C24 C30 H30 120.0
C19 C18 C17 118.96(18)
C19 C18 H18 120.5
C17 C18 H18 120.5
N8 C25 C24 118.21(17)
N8 C25 C27 120.89(17)
C24 C25 C27 120.90(19)
C16 C17 C18 121.41(19)
C16 C17 H17 119.3
C18 C17 H17 119.3
C27 C28 C29 121.59(18)
C27 C28 H28 119.2
C29 C28 H28 119.2
O4 C26 N8 121.18(18)
O4 C26 N7 122.73(19)
N8 C26 N7 116.10(17)
N1 O1 H61 108.6
C7 N1 O1 113.92(16)
C8 N2 C7 120.47(17)
C8 N3 C11 121.37(16)
C8 N3 C6 117.97(15)
C11 N3 C6 120.64(16)
C11 N4 C10 125.94(16)
C11 N4 H65 117.0
C10 N4 H65 117.0
N2 C8 N3 124.48(17)
N2 C8 C9 117.44(17)
N3 C8 C9 118.08(16)
N1 C7 N2 119.93(18)
N1 C7 C5 120.60(17)
N2 C7 C5 119.46(16)
C6 C5 C4 120.24(18)
C6 C5 C7 119.22(17)
C4 C5 C7 120.51(17)
C5 C6 C1 118.76(17)
C5 C6 N3 117.92(17)
C1 C6 N3 123.31(16)
C10 C9 C15 119.19(18)
C10 C9 C8 119.48(17)
C15 C9 C8 121.32(17)
C3 C4 C5 120.85(18)
C3 C4 H4 119.6
C5 C4 H4 119.6
N4 C10 C9 118.42(17)
N4 C10 C12 120.63(17)
C9 C10 C12 120.94(18)
O2 C11 N4 120.59(17)
O2 C11 N3 122.94(18)
N4 C11 N3 116.47(16)
C12 C13 C14 120.76(18)
C12 C13 H13 119.6
C14 C13 H13 119.6
C4 C3 C2 118.65(18)
C4 C3 H3 120.7
C2 C3 H3 120.7
C13 C12 C10 118.79(18)
C13 C12 H12 120.6
C10 C12 H12 120.6
C2 C1 C6 119.69(18)
C2 C1 H1 120.2
C6 C1 H1 120.2
C14 C15 C9 120.07(18)
C14 C15 H15 120.0
C9 C15 H15 120.0
C15 C14 C13 120.18(19)
C15 C14 H14 119.9
C13 C14 H14 119.9
C3 C2 C1 121.81(19)
C3 C2 H2 119.1
C1 C2 H2 119.1
N13 O7 H64 102.6
C52 N13 O7 113.74(16)
C53 N14 C52 120.45(17)
C53 N15 C56 121.08(15)
C53 N15 C46 118.17(15)
C56 N15 C46 120.74(15)
C56 N16 C55 126.00(16)
C56 N16 H16A 117.0
C55 N16 H16A 117.0
C55 C54 C60 119.27(17)
C55 C54 C53 119.49(17)
C60 C54 C53 121.20(16)
N14 C53 N15 124.37(17)
N14 C53 C54 117.30(17)
N15 C53 C54 118.33(15)
C46 C51 C50 120.35(18)
C46 C51 C52 118.90(17)
C50 C51 C52 120.74(17)
N13 C52 N14 119.89(18)
N13 C52 C51 120.14(17)
N14 C52 C51 119.97(16)
C60 C59 C58 120.12(18)
C60 C59 H59 119.9
C58 C59 H59 119.9
C58 C57 C55 118.62(17)
C58 C57 H68 120.7
C55 C57 H68 120.7
N16 C55 C54 118.39(16)
N16 C55 C57 120.62(16)
C54 C55 C57 120.98(17)
C50 C49 C48 118.88(18)
C50 C49 H49 120.6
C48 C49 H49 120.6
C51 C46 C47 118.56(17)
C51 C46 N15 117.94(17)
C47 C46 N15 123.49(16)
C57 C58 C59 121.04(18)
C57 C58 H58 119.5
C59 C58 H58 119.5
C48 C47 C46 119.92(18)
C48 C47 H47 120.0
C46 C47 H47 120.0
O8 C56 N16 121.13(17)
O8 C56 N15 122.71(17)
N16 C56 N15 116.16(16)
C49 C50 C51 120.73(18)
C49 C50 H50 119.6
C51 C50 H50 119.6
C59 C60 C54 119.96(17)
C59 C60 H60 120.0
C54 C60 H60 120.0
C49 C48 C47 121.55(18)
C49 C48 H48 119.2
C47 C48 H48 119.2
N9 O5 H63 103.3
C37 N9 O5 114.02(16)
C38 N10 C37 120.41(17)
C38 N11 C41 121.45(16)
C38 N11 C36 118.08(15)
C41 N11 C36 120.30(16)
C41 N12 C40 125.87(16)
C41 N12 H12A 117.1
C40 N12 H12A 117.1
C40 C39 C45 119.33(17)
C40 C39 C38 119.31(18)
C45 C39 C38 121.31(17)
N9 C37 N10 120.07(18)
N9 C37 C35 120.29(17)
N10 C37 C35 119.62(16)
C35 C36 C31 118.51(17)
C35 C36 N11 118.02(16)
C31 C36 N11 123.44(17)
N10 C38 N11 124.42(17)
N10 C38 C39 117.26(17)
N11 C38 C39 118.30(16)
C43 C42 C40 118.79(19)
C43 C42 H67 120.6
C40 C42 H67 120.6
C33 C34 C35 120.75(18)
C33 C34 H34 119.6
C35 C34 H34 119.6
C36 C35 C34 120.18(18)
C36 C35 C37 119.01(17)
C34 C35 C37 120.77(17)
C42 C43 C44 121.47(19)
C42 C43 H43 119.3
C44 C43 H43 119.3
O6 C41 N12 121.44(17)
O6 C41 N11 122.72(18)
N12 C41 N11 115.84(17)
N12 C40 C39 118.63(17)
N12 C40 C42 120.70(18)
C39 C40 C42 120.65(19)
C32 C31 C36 120.12(18)
C32 C31 H31 119.9
C36 C31 H31 119.9
C34 C33 C32 118.97(19)
C34 C33 H33 120.5
C32 C33 H33 120.5
C44 C45 C39 120.37(19)
C44 C45 H45 119.8
C39 C45 H45 119.8
C45 C44 C43 119.4(2)
C45 C44 H44 120.3
C43 C44 H44 120.3
C31 C32 C33 121.38(19)
C31 C32 H32 119.3
C33 C32 H32 119.3

loop_
_geom_bond_atom_site_label_1
_geom_bond_atom_site_label_2
_geom_bond_distance
O3 N5 1.411(2)
O3 H62 0.8161
O4 C26 1.208(3)
N5 C22 1.296(2)
N8 C26 1.355(3)
N8 C25 1.378(3)
N8 H66 0.8600
N7 C23 1.400(2)
N7 C26 1.435(2)
N7 C21 1.447(2)
N6 C23 1.298(2)
N6 C22 1.378(2)
C24 C25 1.390(2)
C24 C30 1.405(3)
C24 C23 1.456(3)
C20 C19 1.404(3)
C20 C21 1.409(2)
C20 C22 1.456(3)
C21 C16 1.401(3)
C29 C30 1.383(3)
C29 C28 1.400(3)
C29 H29 0.9300
C27 C28 1.379(3)
C27 C25 1.404(3)
C27 H27 0.9300
C16 C17 1.389(3)
C16 H16 0.9300
C19 C18 1.379(3)
C19 H19 0.9300
C30 H30 0.9300
C18 C17 1.393(3)
C18 H18 0.9300
C17 H17 0.9300
C28 H28 0.9300
O1 N1 1.410(2)
O1 H61 0.8294
O2 C11 1.214(3)
N1 C7 1.296(2)
N2 C8 1.297(2)
N2 C7 1.382(2)
N3 C8 1.403(2)
N3 C11 1.433(2)
N3 C6 1.444(2)
N4 C11 1.352(2)
N4 C10 1.380(3)
N4 H65 0.8600
C8 C9 1.458(3)
C7 C5 1.458(3)
C5 C6 1.404(2)
C5 C4 1.402(3)
C6 C1 1.406(3)
C9 C10 1.392(2)
C9 C15 1.406(3)
C4 C3 1.382(3)
C4 H4 0.9300
C10 C12 1.405(3)
C13 C12 1.383(3)
C13 C14 1.400(3)
C13 H13 0.9300
C3 C2 1.391(3)
C3 H3 0.9300
C12 H12 0.9300
C1 C2 1.389(3)
C1 H1 0.9300
C15 C14 1.379(3)
C15 H15 0.9300
C14 H14 0.9300
C2 H2 0.9300
O7 N13 1.411(2)
O7 H64 1.0021
O8 C56 1.211(2)
N13 C52 1.298(2)
N14 C53 1.297(2)
N14 C52 1.378(2)
N15 C53 1.402(2)
N15 C56 1.438(2)
N15 C46 1.445(2)
N16 C56 1.357(2)
N16 C55 1.377(2)
N16 H16A 0.8600
C54 C55 1.393(2)
C54 C60 1.408(3)
C54 C53 1.458(2)
C51 C46 1.406(2)
C51 C50 1.399(3)
C51 C52 1.457(3)
C59 C60 1.378(3)
C59 C58 1.401(3)
C59 H59 0.9300
C57 C58 1.381(3)
C57 C55 1.406(3)
C57 H68 0.9300
C49 C50 1.381(3)
C49 C48 1.390(3)
C49 H49 0.9300
C46 C47 1.403(3)
C58 H58 0.9300
C47 C48 1.389(3)
C47 H47 0.9300
C50 H50 0.9300
C60 H60 0.9300
C48 H48 0.9300
O5 N9 1.412(2)
O5 H63 0.9485
O6 C41 1.212(3)
N9 C37 1.296(2)
N10 C38 1.299(2)
N10 C37 1.380(2)
N11 C38 1.400(2)
N11 C41 1.437(2)
N11 C36 1.445(2)
N12 C41 1.359(3)
N12 C40 1.377(3)
N12 H12A 0.8600
C39 C40 1.393(3)
C39 C45 1.405(3)
C39 C38 1.457(3)
C37 C35 1.459(3)
C36 C35 1.403(2)
C36 C31 1.407(3)
C42 C43 1.377(3)
C42 C40 1.404(3)
C42 H67 0.9300
C34 C33 1.380(3)
C34 C35 1.403(3)
C34 H34 0.9300
C43 C44 1.402(3)
C43 H43 0.9300
C31 C32 1.383(3)
C31 H31 0.9300
C33 C32 1.391(3)
C33 H33 0.9300
C45 C44 1.379(3)
C45 H45 0.9300
C44 H44 0.9300
C32 H32 0.9300
